data_7157903
loop_
_publ_author_name
'Shimbo, Daisuke'
'Maruyama, Toshifumi'
'Tada, Norihiro'
'Itoh, Akichika'

_publ_section_title
;
 N-Alkenylation of hydroxamic acid derivatives with ethynyl benziodoxolone
 to synthesize cis-enamides through vinyl benziodoxolones.
;
_journal_issue 11
_journal_name_full 'Organic &amp; biomolecular chemistry'
_journal_page_first 2442
_journal_page_last 2447
_journal_paper_doi 10.1039/d1ob00055a
_journal_volume 19
_journal_year 2021
_chemical_formula_moiety 'C9 H7 I O3'
_chemical_formula_sum 'C9 H7 I O3'
_chemical_formula_weight 290.05
_space_group_crystal_system monoclinic
_space_group_IT_number 14
_space_group_name_Hall '-P 2yn'
_space_group_name_H-M_alt 'P 1 21/n 1'
_atom_sites_solution_hydrogens mixed
_audit_creation_method SHELXL-2014/7
_audit_update_record
;
2020-12-23 deposited with the CCDC.	2021-02-26 downloaded from the CCDC.
;
_cell_angle_alpha 90
_cell_angle_beta 94.868(3)
_cell_angle_gamma 90
_cell_formula_units_Z 4
_cell_length_a 12.4119(4)
_cell_length_b 4.13820(10)
_cell_length_c 18.5166(6)
_cell_measurement_reflns_used 2590
_cell_measurement_temperature 293(2)
_cell_measurement_theta_max 31.0
_cell_measurement_theta_min 1.9
_cell_volume 947.64(5)
_computing_cell_refinement 'CrystalClear-SM Expert 2.0 r16 (Rigaku, 2014)'
_computing_data_collection 'CrystalClear-SM Expert 2.0 r16 (Rigaku, 2014)'
_computing_data_reduction 'CrystalClear-SM Expert 2.0 r16 (Rigaku, 2014)'
_computing_structure_refinement 'SHELXL-2014/7 (Sheldrick, 2014)'
_diffrn_ambient_temperature 293(2)
_diffrn_detector_area_resol_mean 14.6306
_diffrn_measured_fraction_theta_full 0.999
_diffrn_measured_fraction_theta_max 1.000
_diffrn_measurement_device_type 'Rigaku Mercury CCD (2x2 bin mode)'
_diffrn_measurement_method 'profile data from \f-scans'
_diffrn_radiation_type MoK\a
_diffrn_radiation_wavelength 0.71073
_diffrn_reflns_av_R_equivalents 0.0244
_diffrn_reflns_av_unetI/netI 0.0233
_diffrn_reflns_Laue_measured_fraction_full 0.999
_diffrn_reflns_Laue_measured_fraction_max 1.000
_diffrn_reflns_limit_h_max 16
_diffrn_reflns_limit_h_min -14
_diffrn_reflns_limit_k_max 3
_diffrn_reflns_limit_k_min -5
_diffrn_reflns_limit_l_max 24
_diffrn_reflns_limit_l_min -22
_diffrn_reflns_number 8188
_diffrn_reflns_point_group_measured_fraction_full 0.999
_diffrn_reflns_point_group_measured_fraction_max 1.000
_diffrn_reflns_theta_full 25.242
_diffrn_reflns_theta_max 27.498
_diffrn_reflns_theta_min 1.903
_diffrn_source 'Rotating Anode'
_exptl_absorpt_coefficient_mu 3.350
_exptl_absorpt_correction_T_max 0.949
_exptl_absorpt_correction_T_min 0.618
_exptl_absorpt_correction_type numerical
_exptl_crystal_colour Colorless
_exptl_crystal_density_diffrn 2.033
_exptl_crystal_description Block
_exptl_crystal_F_000 552
_exptl_crystal_size_max 0.370
_exptl_crystal_size_mid 0.060
_exptl_crystal_size_min 0.030
_refine_diff_density_max 0.727
_refine_diff_density_min -0.357
_refine_diff_density_rms 0.078
_refine_ls_extinction_method none
_refine_ls_goodness_of_fit_ref 1.062
_refine_ls_hydrogen_treatment mixed
_refine_ls_matrix_type full
_refine_ls_number_parameters 124
_refine_ls_number_reflns 2173
_refine_ls_number_restraints 3
_refine_ls_restrained_S_all 1.062
_refine_ls_R_factor_all 0.0309
_refine_ls_R_factor_gt 0.0218
_refine_ls_shift/su_max 0.002
_refine_ls_shift/su_mean 0.000
_refine_ls_structure_factor_coef Fsqd
_refine_ls_weighting_details 'w=1/[\s^2^(Fo^2^)+(0.0237P)^2^+0.1466P] where P=(Fo^2^+2Fc^2^)/3'
_refine_ls_weighting_scheme calc
_refine_ls_wR_factor_gt 0.0472
_refine_ls_wR_factor_ref 0.0508
_reflns_Friedel_coverage 0.000
_reflns_number_gt 1822
_reflns_number_total 2173
_reflns_threshold_expression 'I > 2\s(I)'
_cod_data_source_file d1ob00055a2.cif
_cod_data_source_block 20190828
_cod_depositor_comments
;
The following automatic conversions were performed:

data item '_exptl_absorpt_correction_type' value 'Numerical' was
changed to 'numerical' in accordance with the
/home/data/users/saulius/crontab/automatic-downloads/rss-feeds/RSC/lib/dictionaries/cif_core.dic
dictionary named 'cif_core.dic' version 2.4.2 last updated on
2011-04-26.

Automatic conversion script
Id: cif_fix_values 7556 2019-12-06 15:28:31Z antanas 

 Adding full bibliography for 7157903--7157904.cif.
;
_cod_original_sg_symbol_H-M 'P 21/n'
_cod_database_code 7157903
_shelx_shelxl_version_number 2014/7
_shelx_space_group_comment
;
The symmetry employed for this shelxl refinement is uniquely defined
by the following loop, which should always be used as a source of
symmetry information in preference to the above space-group names.
They are only intended as comments.
;
_shelx_estimated_absorpt_t_min 0.370
_shelx_estimated_absorpt_t_max 0.906

loop_
_space_group_symop_operation_xyz
'x, y, z'
'-x+1/2, y+1/2, -z+1/2'
'-x, -y, -z'
'x-1/2, -y-1/2, z-1/2'

loop_
_atom_site_label
_atom_site_type_symbol
_atom_site_fract_x
_atom_site_fract_y
_atom_site_fract_z
_atom_site_U_iso_or_equiv
_atom_site_adp_type
_atom_site_occupancy
_atom_site_site_symmetry_order
_atom_site_calc_flag
_atom_site_refinement_flags_posn
_atom_site_refinement_flags_adp
_atom_site_refinement_flags_occupancy
_atom_site_disorder_assembly
_atom_site_disorder_group
I1 I 0.84070(2) 0.82022(4) 0.55329(2) 0.03734(8) Uani 1 1 d . . . . .
O1 O 0.91868(18) 0.6800(5) 0.44553(11) 0.0488(5) Uani 1 1 d . . . . .
O2 O 0.8977(2) 0.7730(6) 0.32655(12) 0.0556(6) Uani 1 1 d . . . . .
O3 O 0.9580(2) 0.7075(6) 0.69466(14) 0.0574(6) Uani 1 1 d D . . . .
H10 H 1.000(4) 0.867(9) 0.695(4) 0.069 Uiso 0.5 1 d D U P . .
H11 H 1.003(4) 0.554(10) 0.688(4) 0.069 Uiso 0.5 1 d D U P . .
C1 C 0.7310(2) 1.0017(6) 0.46855(14) 0.0352(6) Uani 1 1 d . . . . .
C2 C 0.7639(2) 0.9628(7) 0.39944(15) 0.0387(6) Uani 1 1 d . . . . .
C3 C 0.6964(3) 1.0810(8) 0.34127(16) 0.0470(7) Uani 1 1 d . . . . .
H3 H 0.7164 1.0587 0.2943 0.056 Uiso 1 1 calc R U . . .
C4 C 0.6009(3) 1.2297(8) 0.35304(19) 0.0550(9) Uani 1 1 d . . . . .
H4 H 0.5563 1.3077 0.3140 0.066 Uiso 1 1 calc R U . . .
C5 C 0.5704(3) 1.2645(8) 0.42291(19) 0.0521(8) Uani 1 1 d . . . . .
H5 H 0.5052 1.3653 0.4303 0.062 Uiso 1 1 calc R U . . .
C6 C 0.6357(2) 1.1510(7) 0.48193(17) 0.0441(7) Uani 1 1 d . . . . .
H6 H 0.6158 1.1749 0.5289 0.053 Uiso 1 1 calc R U . . .
C7 C 0.8675(3) 0.7942(7) 0.38847(16) 0.0424(7) Uani 1 1 d . . . . .
C8 C 0.7427(3) 0.9815(8) 0.62975(15) 0.0474(7) Uani 1 1 d . . . . .
C9 C 0.6925(3) 1.0627(10) 0.67642(18) 0.0619(9) Uani 1 1 d . . . . .
H9 H 0.6521 1.1279 0.7139 0.074 Uiso 1 1 calc R U . . .

loop_
_atom_site_aniso_label
_atom_site_aniso_U_11
_atom_site_aniso_U_22
_atom_site_aniso_U_33
_atom_site_aniso_U_23
_atom_site_aniso_U_13
_atom_site_aniso_U_12
I1 0.04096(13) 0.04309(12) 0.02860(11) -0.00155(8) 0.00659(8) -0.00196(8)
O1 0.0445(13) 0.0695(14) 0.0333(12) -0.0011(10) 0.0084(10) 0.0087(10)
O2 0.0615(16) 0.0743(15) 0.0333(12) -0.0032(10) 0.0170(11) 0.0052(12)
O3 0.0540(15) 0.0718(15) 0.0484(14) 0.0065(13) 0.0169(12) 0.0069(11)
C1 0.0404(16) 0.0367(15) 0.0284(13) -0.0007(11) 0.0018(12) -0.0057(12)
C2 0.0418(17) 0.0393(15) 0.0352(15) 0.0001(12) 0.0049(13) -0.0063(13)
C3 0.056(2) 0.0562(18) 0.0296(15) 0.0036(13) 0.0058(14) -0.0005(15)
C4 0.059(2) 0.063(2) 0.0418(18) 0.0056(15) -0.0047(17) 0.0092(16)
C5 0.043(2) 0.062(2) 0.051(2) 0.0007(15) 0.0047(16) 0.0071(15)
C6 0.0430(18) 0.0560(19) 0.0341(16) -0.0029(14) 0.0084(14) 0.0014(14)
C7 0.0461(19) 0.0476(16) 0.0346(16) -0.0032(13) 0.0107(14) -0.0069(14)
C8 0.054(2) 0.061(2) 0.0289(15) -0.0010(14) 0.0100(14) 0.0043(16)
C9 0.063(2) 0.084(2) 0.0405(19) -0.0041(18) 0.0145(17) 0.009(2)

loop_
_atom_type_symbol
_atom_type_description
_atom_type_scat_dispersion_real
_atom_type_scat_dispersion_imag
_atom_type_scat_source
C C 0.0033 0.0016 'International Tables Vol C Tables 4.2.6.8 and 6.1.1.4'
H H 0.0000 0.0000 'International Tables Vol C Tables 4.2.6.8 and 6.1.1.4'
I I -0.4742 1.8119 'International Tables Vol C Tables 4.2.6.8 and 6.1.1.4'
O O 0.0106 0.0060 'International Tables Vol C Tables 4.2.6.8 and 6.1.1.4'

loop_
_geom_angle_atom_site_label_1
_geom_angle_atom_site_label_2
_geom_angle_atom_site_label_3
_geom_angle
_geom_angle_site_symmetry_1
_geom_angle_site_symmetry_3
_geom_angle_publ_flag
C8 I1 C1 90.82(11) . . ?
C8 I1 O1 166.07(10) . . ?
C1 I1 O1 75.29(9) . . ?
C7 O1 I1 113.42(19) . . ?
C6 C1 C2 123.0(3) . . ?
C6 C1 I1 122.2(2) . . ?
C2 C1 I1 114.8(2) . . ?
C1 C2 C3 117.9(3) . . ?
C1 C2 C7 120.3(3) . . ?
C3 C2 C7 121.8(3) . . ?
C4 C3 C2 120.4(3) . . ?
C3 C4 C5 120.3(3) . . ?
C4 C5 C6 120.8(3) . . ?
C1 C6 C5 117.7(3) . . ?
O2 C7 O1 124.9(3) . . ?
O2 C7 C2 119.4(3) . . ?
O1 C7 C2 115.8(3) . . ?
C9 C8 I1 175.3(3) . . ?

loop_
_geom_bond_atom_site_label_1
_geom_bond_atom_site_label_2
_geom_bond_distance
_geom_bond_site_symmetry_2
_geom_bond_publ_flag
I1 C8 2.054(3) . ?
I1 C1 2.126(3) . ?
I1 O1 2.363(2) . ?
O1 C7 1.276(4) . ?
O2 C7 1.239(4) . ?
C1 C6 1.375(4) . ?
C1 C2 1.385(4) . ?
C2 C3 1.396(4) . ?
C2 C7 1.492(4) . ?
C3 C4 1.369(5) . ?
C4 C5 1.386(5) . ?
C5 C6 1.386(5) . ?
C8 C9 1.158(4) . ?

loop_
_geom_torsion_atom_site_label_1
_geom_torsion_atom_site_label_2
_geom_torsion_atom_site_label_3
_geom_torsion_atom_site_label_4
_geom_torsion
_geom_torsion_site_symmetry_1
_geom_torsion_site_symmetry_2
_geom_torsion_site_symmetry_3
_geom_torsion_site_symmetry_4
_geom_torsion_publ_flag
C6 C1 C2 C3 -0.1(4) . . . . ?
I1 C1 C2 C3 -179.0(2) . . . . ?
C6 C1 C2 C7 -179.1(3) . . . . ?
I1 C1 C2 C7 2.0(3) . . . . ?
C1 C2 C3 C4 -0.1(5) . . . . ?
C7 C2 C3 C4 178.9(3) . . . . ?
C2 C3 C4 C5 0.1(5) . . . . ?
C3 C4 C5 C6 0.2(5) . . . . ?
C2 C1 C6 C5 0.4(4) . . . . ?
I1 C1 C6 C5 179.2(2) . . . . ?
C4 C5 C6 C1 -0.4(5) . . . . ?
I1 O1 C7 O2 174.3(3) . . . . ?
I1 O1 C7 C2 -5.9(3) . . . . ?
C1 C2 C7 O2 -177.2(3) . . . . ?
C3 C2 C7 O2 3.9(4) . . . . ?
C1 C2 C7 O1 3.1(4) . . . . ?
C3 C2 C7 O1 -175.9(3) . . . . ?
